data_4510966
loop_
_publ_author_name
'Thomas, Lynne H.'
'Blagden, Nicholas'
'Gutmann, Matthias J.'
'Kallay, Andras A.'
'Parkin, Andrew'
'Seaton, Colin C.'
'Wilson, Chick C.'

_publ_section_title
;
 Tuning Proton Behavior in a Ternary Molecular Complex
;
_journal_issue 6
_journal_name_full 'Crystal Growth &amp; Design'
_journal_page_first 2770
_journal_paper_doi 10.1021/cg100315u
_journal_volume 10
_journal_year 2010
_chemical_compound_source 'crystallisation from solvent'
_chemical_formula_moiety 'C9 H11 N O2, 0.5(C10 H8 N2), C7 H4 N2 O6'
_chemical_formula_sum 'C21 H19 N4 O8'
_chemical_formula_weight 455
_chemical_name_common '3,5-dinitrobenzoic acid - 4,4'-bipyridine - 4-(dimethylamino)benzoic acid'
_chemical_name_systematic '3,5-dinitrobenzoic acid - 4,4'-bipyridine - 4-(dimethylamino)benzoic acid'
_space_group_IT_number 2
_symmetry_cell_setting triclinic
_symmetry_Int_Tables_number 2
_symmetry_space_group_name_Hall '-P 1'
_symmetry_space_group_name_H-M 'P -1'
_atom_sites_solution_hydrogens difmap
_atom_sites_solution_primary direct
_atom_sites_solution_secondary difmap
_audit_creation_date 2010-01-07T17:35:28-00:00
_audit_creation_method 'WinGX routine CIF_UPDATE'
_cell_angle_alpha 79.944(15)
_cell_angle_beta 82.471(16)
_cell_angle_gamma 87.756(17)
_cell_formula_units_Z 2
_cell_length_a 7.7483(19)
_cell_length_b 8.670(2)
_cell_length_c 15.523(4)
_cell_measurement_temperature 200(2)
_cell_volume 1017.8(4)
_computing_cell_refinement SXD-2001
_computing_data_collection SXD-2001
_computing_data_reduction SXD-2001
_computing_molecular_graphics 'Mercury (McRae, 2008)'
_computing_publication_material 'WinGX (Farrugia, 2007)'
_computing_structure_refinement 'SHELXL-97 (Sheldrick, 2008)'
_computing_structure_solution 'SHELXL-97 (Sheldrick, 1997)'
_diffrn_ambient_pressure 101.325
_diffrn_ambient_temperature 200(2)
_diffrn_measurement_device_type 'SXD time-of-flight LAUE diffraction'
_diffrn_measurement_method 'time-of-flight LAUE diffraction'
_diffrn_radiation_monochromator graphite
_diffrn_radiation_probe neutron
_diffrn_radiation_source 'ISIS spallation source'
_diffrn_radiation_type neutron
_diffrn_radiation_wavelength 0.7-6.9
_diffrn_reflns_av_R_equivalents 0.0000
_diffrn_reflns_av_unetI/netI 0.1149
_diffrn_reflns_limit_h_max 19
_diffrn_reflns_limit_h_min -17
_diffrn_reflns_limit_k_max 13
_diffrn_reflns_limit_k_min -19
_diffrn_reflns_limit_l_max 27
_diffrn_reflns_limit_l_min -30
_diffrn_reflns_number 5221
_diffrn_source synchrotron
_diffrn_source_type 'SXD, ISIS'
_exptl_absorpt_coefficient_mu 0.129
_exptl_absorpt_correction_type none
_exptl_crystal_colour red
_exptl_crystal_density_diffrn 1.486
_exptl_crystal_density_method 'not measured'
_exptl_crystal_description block
_exptl_crystal_F_000 305
_exptl_crystal_recrystallization_method 'co-crystals grown from methanol using the ReactArray Microvate'
_exptl_crystal_size_max 5
_exptl_crystal_size_mid 2
_exptl_crystal_size_min 2
_refine_diff_density_max 1.027
_refine_diff_density_min -1.103
_refine_diff_density_rms 0.251
_refine_ls_extinction_coef 0.0101(4)
_refine_ls_extinction_method SHELXL
_refine_ls_goodness_of_fit_ref 1.347
_refine_ls_hydrogen_treatment refall
_refine_ls_matrix_type full
_refine_ls_number_parameters 471
_refine_ls_number_reflns 5221
_refine_ls_number_restraints 0
_refine_ls_restrained_S_all 1.347
_refine_ls_R_factor_all 0.1009
_refine_ls_R_factor_gt 0.088
_refine_ls_shift/su_max 0
_refine_ls_shift/su_mean 0
_refine_ls_structure_factor_coef Fsqd
_refine_ls_weighting_details 'calc w=1/[\s^2^(Fo^2^)+(0.1000P)^2^+0.0000P] where P=(Fo^2^+2Fc^2^)/3'
_refine_ls_weighting_scheme calc
_refine_ls_wR_factor_ref 0.2057
_reflns_number_gt 4385
_reflns_number_total 5221
_reflns_threshold_expression >2\s(I)
_cod_data_source_file neutronVT.cif
_cod_data_source_block neutron_200K
_cod_database_code 4510966

loop_
_symmetry_equiv_pos_as_xyz
'x, y, z'
'-x, -y, -z'

loop_
_atom_site_label
_atom_site_fract_x
_atom_site_fract_y
_atom_site_fract_z
_atom_site_U_iso_or_equiv
_atom_site_adp_type
_atom_site_calc_flag
_atom_site_occupancy
_atom_site_type_symbol
H11 0.0042(12) 0.7748(13) 0.8038(6) 0.060(3) Uani d 1 H
H3 0.3871(11) 0.1631(12) 0.2146(5) 0.045(2) Uani d 1 H
H12 0.3557(13) 1.1301(13) 0.6565(6) 0.062(3) Uani d 1 H
H1 0.5883(12) 0.6257(12) 0.1160(5) 0.045(2) Uani d 1 H
H2 0.7723(12) 0.2390(11) -0.0149(5) 0.046(2) Uani d 1 H
H17 0.2965(18) 1.2448(17) 0.7749(9) 0.088(4) Uani d 1 H
H13 0.4816(13) 0.9451(14) 0.5654(5) 0.068(3) Uani d 1 H
H15 -0.017(2) 1.085(3) 0.9169(11) 0.122(6) Uani d 1 H
H10 0.1299(13) 0.5916(13) 0.7094(6) 0.062(3) Uani d 1 H
H7 0.2108(15) 1.1176(13) 0.3873(7) 0.074(4) Uani d 1 H
H6 -0.1119(18) 0.7435(15) 0.5342(7) 0.099(5) Uani d 1 H
H8 0.3389(15) 0.9282(14) 0.2927(7) 0.077(4) Uani d 1 H
H18 0.103(3) 1.2925(16) 0.8250(12) 0.138(8) Uani d 1 H
H19 0.138(2) 1.2918(17) 0.7125(9) 0.111(6) Uani d 1 H
H14 -0.026(3) 0.920(3) 0.8973(12) 0.136(8) Uani d 1 H
H16 -0.1516(15) 1.054(4) 0.8478(9) 0.234(18) Uani d 1 H
H5 0.030(2) 0.5705(14) 0.4324(8) 0.096(5) Uani d 1 H
H4 0.2865(13) 0.6510(12) 0.2961(6) 0.058(3) Uani d 1 H
H9 0.574(2) 0.6031(19) 0.4696(9) 0.103(6) Uani d 1 H
O4 0.2661(7) 0.3709(7) 0.3001(3) 0.0451(14) Uani d 1 O
O8 0.4796(7) -0.0629(7) 0.1467(3) 0.0394(12) Uani d 1 O
O5 0.8097(8) 0.6827(7) -0.0117(4) 0.0586(18) Uani d 1 O
O3 0.3681(8) 0.6076(7) 0.2421(3) 0.0484(15) Uani d 1 O
O7 0.6767(7) -0.0238(7) 0.0337(3) 0.0411(13) Uani d 1 O
O6 0.8870(7) 0.4935(7) -0.0810(3) 0.0435(14) Uani d 1 O
C4 0.6930(5) 0.2847(5) 0.0381(2) 0.0256(9) Uani d 1 C
C5 0.5816(5) 0.1882(5) 0.1002(2) 0.0240(8) Uani d 1 C
N4 0.5792(4) 0.0208(4) 0.09312(17) 0.0297(7) Uani d 1 N
C3 0.6913(4) 0.4408(5) 0.0461(2) 0.0248(9) Uani d 1 C
C2 0.5868(5) 0.5023(5) 0.1120(2) 0.0241(9) Uani d 1 C
C6 0.4737(5) 0.2423(5) 0.1671(2) 0.0257(9) Uani d 1 C
N3 0.8037(4) 0.5470(4) -0.02020(17) 0.0325(7) Uani d 1 N
C1 0.4759(5) 0.4010(5) 0.1735(2) 0.0252(9) Uani d 1 C
C7 0.3581(5) 0.4574(5) 0.2466(2) 0.0284(9) Uani d 1 C
O1 0.3387(8) 0.5049(8) 0.5866(4) 0.0513(16) Uani d 1 O
N1 0.1065(4) 1.0710(5) 0.79373(19) 0.0462(10) Uani d 1 N
C18 0.3764(5) 0.9080(6) 0.6178(2) 0.0378(12) Uani d 1 C
O2 0.5145(8) 0.6938(8) 0.5120(4) 0.0491(17) Uani d 1 O
C16 0.1711(5) 0.9695(5) 0.7404(2) 0.0290(10) Uani d 1 C
C14 0.1805(5) 0.7099(6) 0.6984(2) 0.0351(11) Uani d 1 C
C21 0.1606(8) 1.2328(7) 0.7764(3) 0.0469(13) Uani d 1 C
C15 0.1102(5) 0.8148(6) 0.7523(2) 0.0349(11) Uani d 1 C
C13 0.3161(5) 0.7531(6) 0.6306(2) 0.0333(11) Uani d 1 C
C17 0.3069(5) 1.0143(6) 0.6703(2) 0.0364(12) Uani d 1 C
C19 0.3934(6) 0.6448(6) 0.5743(2) 0.0383(12) Uani d 1 C
C20 -0.0332(7) 1.0291(9) 0.8659(4) 0.0468(13) Uani d 1 C
N2 0.1897(4) 0.7429(4) 0.35959(17) 0.0327(7) Uani d 1 N
C9 -0.0119(6) 0.7918(6) 0.4821(2) 0.0409(12) Uani d 1 C
C10 0.0394(4) 0.9462(5) 0.4706(2) 0.0221(8) Uani d 1 C
C12 0.2385(6) 0.8921(6) 0.3477(2) 0.0377(11) Uani d 1 C
C11 0.1672(5) 0.9972(5) 0.4008(2) 0.0313(10) Uani d 1 C
C8 0.0659(7) 0.6940(6) 0.4249(3) 0.0448(12) Uani d 1 C

loop_
_atom_site_aniso_label
_atom_site_aniso_U_11
_atom_site_aniso_U_22
_atom_site_aniso_U_33
_atom_site_aniso_U_12
_atom_site_aniso_U_13
_atom_site_aniso_U_23
H11 0.053(5) 0.061(7) 0.059(5) -0.020(5) 0.023(4) -0.011(5)
H3 0.044(4) 0.047(6) 0.042(4) -0.019(5) 0.010(3) -0.009(4)
H12 0.072(7) 0.054(7) 0.057(5) -0.030(6) 0.008(5) -0.007(5)
H1 0.053(5) 0.031(5) 0.047(4) -0.009(5) 0.008(4) -0.008(4)
H2 0.059(5) 0.038(5) 0.040(4) 0.003(5) 0.016(4) -0.018(4)
H17 0.084(9) 0.073(9) 0.103(9) -0.025(8) 0.003(7) -0.009(8)
H13 0.074(6) 0.080(8) 0.041(4) -0.031(6) 0.025(4) -0.007(5)
H15 0.116(13) 0.156(18) 0.089(9) -0.020(13) 0.048(9) -0.049(11)
H10 0.070(6) 0.046(6) 0.068(6) -0.037(6) 0.020(5) -0.013(5)
H7 0.091(8) 0.042(6) 0.081(6) -0.039(6) 0.054(6) -0.029(5)
H6 0.131(11) 0.065(8) 0.086(7) -0.048(8) 0.076(7) -0.026(6)
H8 0.090(7) 0.057(7) 0.075(6) -0.032(7) 0.055(5) -0.028(6)
H18 0.188(18) 0.057(9) 0.154(14) -0.045(11) 0.098(13) -0.054(10)
H19 0.168(14) 0.071(9) 0.089(8) -0.036(11) -0.049(9) 0.030(8)
H14 0.162(18) 0.116(15) 0.102(11) -0.029(14) 0.081(12) -0.009(12)
H16 0.025(5) 0.53(5) 0.095(10) -0.019(13) -0.003(6) 0.080(19)
H5 0.142(11) 0.044(7) 0.092(7) -0.043(8) 0.065(8) -0.037(6)
H4 0.073(6) 0.046(6) 0.051(5) -0.010(6) 0.020(4) -0.014(5)
H9 0.120(13) 0.094(12) 0.089(9) -0.067(12) -0.040(9) 0.037(9)
O4 0.047(3) 0.037(3) 0.045(2) -0.014(3) 0.022(2) -0.007(3)
O8 0.041(3) 0.031(3) 0.045(2) -0.004(3) 0.004(2) -0.009(2)
O5 0.064(4) 0.025(3) 0.072(4) -0.003(3) 0.035(3) -0.002(3)
O3 0.068(4) 0.028(3) 0.044(3) -0.008(3) 0.030(2) -0.017(2)
O7 0.048(3) 0.034(3) 0.040(2) 0.001(3) 0.009(2) -0.016(2)
O6 0.045(3) 0.045(4) 0.035(2) -0.012(3) 0.014(2) -0.005(2)
C4 0.0242(18) 0.025(3) 0.0275(16) 0.0009(19) 0.0025(14) -0.0075(17)
C5 0.0248(18) 0.022(2) 0.0249(15) -0.0028(18) 0.0015(13) -0.0060(15)
N4 0.0324(14) 0.0249(17) 0.0310(12) 0.0017(14) 0.0014(11) -0.0066(12)
C3 0.0207(17) 0.028(2) 0.0239(14) 0.0027(18) 0.0005(13) -0.0022(16)
C2 0.0221(17) 0.024(3) 0.0261(15) -0.0011(19) 0.0026(13) -0.0067(17)
C6 0.0257(18) 0.025(2) 0.0247(15) -0.0003(18) 0.0054(13) -0.0063(16)
N3 0.0298(14) 0.031(2) 0.0319(13) 0.0003(15) 0.0067(11) 0.0010(13)
C1 0.0242(17) 0.029(2) 0.0222(14) -0.0003(18) 0.0025(13) -0.0066(16)
C7 0.0276(18) 0.028(3) 0.0284(16) -0.0052(19) 0.0071(14) -0.0079(17)
O1 0.056(3) 0.048(4) 0.047(3) -0.016(3) 0.018(2) -0.015(3)
N1 0.0479(18) 0.048(3) 0.0395(15) -0.0157(19) 0.0112(14) -0.0059(16)
C18 0.039(2) 0.047(3) 0.0237(16) -0.016(2) 0.0037(16) 0.0005(19)
O2 0.052(3) 0.051(4) 0.038(3) -0.015(3) 0.018(2) -0.003(3)
C16 0.0287(19) 0.032(3) 0.0247(15) -0.015(2) -0.0008(14) -0.0004(17)
C14 0.032(2) 0.038(3) 0.0343(18) -0.013(2) 0.0016(16) -0.004(2)
C21 0.060(3) 0.038(3) 0.043(2) -0.011(3) -0.005(2) -0.007(2)
C15 0.030(2) 0.040(3) 0.0316(17) -0.012(2) 0.0023(16) -0.002(2)
C13 0.033(2) 0.041(3) 0.0246(15) -0.011(2) 0.0002(14) -0.0023(18)
C17 0.040(2) 0.043(3) 0.0244(16) -0.021(2) 0.0001(15) 0.002(2)
C19 0.043(2) 0.043(3) 0.0264(16) -0.016(2) 0.0036(16) -0.0012(19)
C20 0.039(3) 0.049(4) 0.051(3) -0.009(3) 0.008(2) -0.015(3)
N2 0.0401(16) 0.0275(19) 0.0295(12) -0.0034(15) 0.0088(11) -0.0116(12)
C9 0.052(3) 0.032(3) 0.0342(18) -0.015(2) 0.0211(18) -0.0104(19)
C10 0.0229(17) 0.023(2) 0.0192(13) -0.0040(17) 0.0043(12) -0.0061(15)
C12 0.039(2) 0.037(3) 0.0331(17) -0.004(2) 0.0196(16) -0.0116(19)
C11 0.034(2) 0.025(3) 0.0306(16) -0.009(2) 0.0162(15) -0.0082(17)
C8 0.061(3) 0.029(3) 0.040(2) -0.015(3) 0.0218(19) -0.012(2)

loop_
_atom_type_symbol
_atom_type_description
_atom_type_scat_dispersion_real
_atom_type_scat_dispersion_imag
_atom_type_scat_source
C C 0 0 'International Tables Vol C Tables 4.2.6.8 and 6.1.1.4'
H H 0 0 'International Tables Vol C Tables 4.2.6.8 and 6.1.1.4'
N N 0 0 'International Tables Vol C Tables 4.2.6.8 and 6.1.1.4'
O O 0 0 'International Tables Vol C Tables 4.2.6.8 and 6.1.1.4'

loop_
_geom_angle_atom_site_label_1
_geom_angle_atom_site_label_2
_geom_angle_atom_site_label_3
_geom_angle
_geom_angle_site_symmetry_3
C3 C4 C5 116.4(4) .
C6 C5 C4 123.0(4) .
C6 C5 N4 119.2(3) .
C4 C5 N4 117.8(3) .
O8 N4 O7 124.6(5) .
O8 N4 C5 117.7(4) .
O7 N4 C5 117.7(4) .
C4 C3 C2 123.4(4) .
C4 C3 N3 117.7(3) .
C2 C3 N3 118.8(4) .
C3 C2 C1 118.5(4) .
C5 C6 C1 119.1(3) .
O5 N3 O6 123.2(4) .
O5 N3 C3 118.5(4) .
O6 N3 C3 118.3(4) .
C6 C1 C2 119.6(4) .
C6 C1 C7 118.3(3) .
C2 C1 C7 122.1(4) .
O4 C7 O3 126.2(5) .
O4 C7 C1 122.2(5) .
O3 C7 C1 111.6(4) .
C16 N1 C21 121.2(3) .
C16 N1 C20 122.2(4) .
C21 N1 C20 116.4(5) .
C17 C18 C13 122.1(4) .
N1 C16 C15 122.0(3) .
N1 C16 C17 120.8(4) .
C15 C16 C17 117.3(4) .
C15 C14 C13 121.2(4) .
C14 C15 C16 121.6(3) .
C14 C13 C18 117.5(5) .
C14 C13 C19 122.1(4) .
C18 C13 C19 120.3(3) .
C18 C17 C16 120.4(4) .
O1 C19 O2 121.5(6) .
O1 C19 C13 119.8(4) .
O2 C19 C13 118.7(5) .
C8 N2 C12 118.2(4) .
C10 C9 C8 119.8(3) .
C9 C10 C11 117.5(4) .
C9 C10 C10 121.6(4) 2_576
C11 C10 C10 120.9(4) 2_576
N2 C12 C11 123.2(3) .
C12 C11 C10 119.0(4) .
N2 C8 C9 122.3(4) .

loop_
_geom_bond_atom_site_label_1
_geom_bond_atom_site_label_2
_geom_bond_site_symmetry_2
_geom_bond_distance
O4 C7 . 1.196(6)
O8 N4 . 1.216(5)
O5 N3 . 1.210(7)
O3 C7 . 1.297(7)
O7 N4 . 1.221(5)
O6 N3 . 1.221(6)
C4 C3 . 1.380(6)
C4 C5 . 1.389(5)
C5 C6 . 1.383(5)
C5 N4 . 1.475(5)
C3 C2 . 1.388(5)
C3 N3 . 1.471(4)
C2 C1 . 1.404(5)
C6 C1 . 1.397(6)
C1 C7 . 1.499(5)
O1 C19 . 1.275(7)
N1 C16 . 1.350(6)
N1 C21 . 1.449(7)
N1 C20 . 1.459(6)
C18 C17 . 1.383(7)
C18 C13 . 1.412(7)
O2 C19 . 1.282(6)
C16 C15 . 1.413(6)
C16 C17 . 1.423(5)
C14 C15 . 1.389(7)
C14 C13 . 1.399(5)
C13 C19 . 1.452(7)
N2 C8 . 1.325(5)
N2 C12 . 1.336(6)
C9 C10 . 1.386(6)
C9 C8 . 1.398(6)
C10 C11 . 1.392(5)
C10 C10 2_576 1.476(8)
C12 C11 . 1.386(6)
